data_2218449
loop_
_publ_author_name
'Kawasaki, Takeshi'
'Kitazawa, Takafumi'

_publ_section_title
;Dioxidobis(pentane-2,4-dionato-\k^2^<i>O</i>,<i>O</i>')(pyridine-4-carbaldehyde
 oxime-\k<i>N</i>^1^)uranium(VI)
;
_journal_coeditor_code IM2063
_journal_issue 6
_journal_name_full 'Acta Crystallographica Section E'
_journal_page_first m788
_journal_paper_doi 10.1107/S1600536808012889
_journal_volume 64
_journal_year 2008
_chemical_formula_iupac '[U (C5 H7 O2)2 O2 (C6 H6 N2 O)]'
_chemical_formula_moiety 'C16 H20 N2 O7 U'
_chemical_formula_sum 'C16 H20 N2 O7 U'
_chemical_formula_weight 590.37
_chemical_name_systematic
;
Dioxidobis(pentane-2,4-dionato-\k^2^O,O')(pyridine-4-carbaldehyde
oxime-\kN^1^)uranium(VI)
;
_space_group_IT_number 2
_symmetry_cell_setting triclinic
_symmetry_space_group_name_Hall '-P 1'
_symmetry_space_group_name_H-M 'P -1'
_atom_sites_solution_hydrogens geom
_atom_sites_solution_primary direct
_atom_sites_solution_secondary difmap
_audit_creation_method SHELXL-97
_cell_angle_alpha 71.0160(10)
_cell_angle_beta 75.660(2)
_cell_angle_gamma 80.137(2)
_cell_formula_units_Z 2
_cell_length_a 8.1969(6)
_cell_length_b 11.2632(9)
_cell_length_c 11.7448(9)
_cell_measurement_reflns_used 5400
_cell_measurement_temperature 291
_cell_measurement_theta_max 28.2765
_cell_measurement_theta_min 2.2515
_cell_volume 988.51(13)
_computing_cell_refinement 'SAINT (Bruker, 2001)'
_computing_data_collection 'SMART (Bruker, 2001)'
_computing_data_reduction 'SAINT (Bruker, 2001)'
_computing_molecular_graphics
;
SHELXTL (Sheldrick, 2008) and CrystalMaker (CrystalMaker, 2007)
;
_computing_publication_material 'SHELXTL (Sheldrick, 2008)'
_computing_structure_refinement 'SHELXL97 (Sheldrick, 2008)'
_computing_structure_solution 'SHELXS97 (Sheldrick, 2008)'
_diffrn_ambient_temperature 291
_diffrn_detector_area_resol_mean 8.366
_diffrn_measured_fraction_theta_full 0.986
_diffrn_measured_fraction_theta_max 0.986
_diffrn_measurement_device_type 'Bruker SMART CCD area-detector'
_diffrn_measurement_method '\f and \w'
_diffrn_radiation_monochromator graphite
_diffrn_radiation_source 'fine-focus sealed tube'
_diffrn_radiation_type MoK\a
_diffrn_radiation_wavelength 0.71073
_diffrn_reflns_av_R_equivalents 0.0127
_diffrn_reflns_av_sigmaI/netI 0.0277
_diffrn_reflns_limit_h_max 9
_diffrn_reflns_limit_h_min -10
_diffrn_reflns_limit_k_max 15
_diffrn_reflns_limit_k_min -14
_diffrn_reflns_limit_l_max 15
_diffrn_reflns_limit_l_min -15
_diffrn_reflns_number 7404
_diffrn_reflns_theta_full 28.30
_diffrn_reflns_theta_max 28.30
_diffrn_reflns_theta_min 1.87
_exptl_absorpt_coefficient_mu 8.247
_exptl_absorpt_correction_T_max 0.3709
_exptl_absorpt_correction_T_min 0.2893
_exptl_absorpt_correction_type multi-scan
_exptl_absorpt_process_details '(SADABS; Sheldrick, 1996)'
_exptl_crystal_colour orange
_exptl_crystal_density_diffrn 1.983
_exptl_crystal_density_method 'not measured'
_exptl_crystal_description block
_exptl_crystal_F_000 556
_exptl_crystal_size_max 0.20
_exptl_crystal_size_mid 0.18
_exptl_crystal_size_min 0.15
_refine_diff_density_max 0.628
_refine_diff_density_min -0.711
_refine_ls_extinction_method none
_refine_ls_goodness_of_fit_ref 1.086
_refine_ls_hydrogen_treatment constr
_refine_ls_matrix_type full
_refine_ls_number_parameters 240
_refine_ls_number_reflns 4832
_refine_ls_number_restraints 0
_refine_ls_restrained_S_all 1.086
_refine_ls_R_factor_all 0.0214
_refine_ls_R_factor_gt 0.0192
_refine_ls_shift/su_max 0.016
_refine_ls_shift/su_mean 0.000
_refine_ls_structure_factor_coef Fsqd
_refine_ls_weighting_details 'calc w=1/[\s^2^(Fo^2^)+(0.018P)^2^+0.4544P] where P=(Fo^2^+2Fc^2^)/3'
_refine_ls_weighting_scheme calc
_refine_ls_wR_factor_gt 0.0474
_refine_ls_wR_factor_ref 0.0484
_reflns_number_gt 4538
_reflns_number_total 4832
_reflns_threshold_expression I>2\s(I)
_cod_data_source_file im2063.cif
_cod_data_source_block I
_cod_depositor_comments
;
The following automatic conversions were performed:
'_symmetry_cell_setting' value 'Triclinic' changed to 'triclinic'
according to '/home/saulius/struct/CIF-dictionaries/cif_core.dic'
dictionary named 'cif_core.dic' version 2.4.1 from 2010-06-29.

Automatic conversion script
Id: cif_fix_enum 1527 2010-12-29 10:47:43Z saulius 

The following automatic conversions were performed:

'_symmetry_cell_setting' value 'Triclinic' changed to 'triclinic'
according to /home/saulius/struct/CIF-dictionaries/cif_core.dic
dictionary named 'cif_core.dic' version 2.4.1 from 2010-06-29.

Automatic conversion script
Id: cif_fix_values 1715 2011-07-08 13:25:40Z adriana 
;
_cod_database_code 2218449
_cod_database_fobs_code 2218449

loop_
_symmetry_equiv_pos_as_xyz
'x, y, z'
'-x, -y, -z'

loop_
_atom_site_type_symbol
_atom_site_label
_atom_site_fract_x
_atom_site_fract_y
_atom_site_fract_z
_atom_site_U_iso_or_equiv
_atom_site_adp_type
_atom_site_calc_flag
_atom_site_refinement_flags
_atom_site_occupancy
U U1 0.097943(12) 0.796870(9) 0.824753(9) 0.03536(4) Uani d . 1
O O1 -0.0310(3) 0.9423(2) 0.7952(2) 0.0525(6) Uani d . 1
O O2 0.2248(3) 0.6515(2) 0.8605(2) 0.0503(5) Uani d . 1
O O3 0.3515(3) 0.8856(2) 0.7061(2) 0.0499(5) Uani d . 1
O O4 0.2204(3) 0.8617(2) 0.9494(2) 0.0490(5) Uani d . 1
O O5 0.1115(3) 0.7877(3) 0.6262(2) 0.0601(7) Uani d . 1
O O6 -0.1153(3) 0.6784(3) 0.8304(2) 0.0579(6) Uani d . 1
O O7 -0.5265(4) 0.6725(3) 1.5844(2) 0.0731(8) Uani d . 1
H H7 -0.5787 0.7280 1.6141 0.110 Uiso calc R 1
N N1 -0.0878(3) 0.7423(2) 1.0457(2) 0.0420(5) Uani d . 1
N N2 -0.4406(4) 0.7272(3) 1.4648(3) 0.0593(8) Uani d . 1
C C1 0.4046(6) 0.8379(5) 1.0811(4) 0.0735(12) Uani d . 1
H H1A 0.3173 0.8863 1.1233 0.110 Uiso calc R 1
H H1B 0.5126 0.8648 1.0740 0.110 Uiso calc R 1
H H1C 0.4033 0.7501 1.1266 0.110 Uiso calc R 1
C C2 0.3743(4) 0.8576(3) 0.9552(3) 0.0470(7) Uani d . 1
C C3 0.5049(4) 0.8757(4) 0.8536(3) 0.0531(8) Uani d . 1
H H3 0.6133 0.8728 0.8664 0.064 Uiso calc R 1
C C4 0.4875(4) 0.8978(3) 0.7336(3) 0.0442(7) Uani d . 1
C C5 0.6322(5) 0.9391(4) 0.6284(4) 0.0598(9) Uani d . 1
H H5A 0.6415 0.8938 0.5701 0.090 Uiso calc R 1
H H5B 0.7351 0.9220 0.6584 0.090 Uiso calc R 1
H H5C 0.6127 1.0279 0.5890 0.090 Uiso calc R 1
C C6 -0.2910(7) 0.5394(5) 0.8211(5) 0.0811(14) Uani d . 1
H H6A -0.2656 0.4802 0.8959 0.122 Uiso calc R 1
H H6B -0.2988 0.4946 0.7660 0.122 Uiso calc R 1
H H6C -0.3968 0.5882 0.8394 0.122 Uiso calc R 1
C C7 -0.1524(5) 0.6261(3) 0.7615(4) 0.0546(9) Uani d . 1
C C8 -0.0769(6) 0.6479(4) 0.6384(4) 0.0612(10) Uani d . 1
H H8 -0.1122 0.6050 0.5946 0.073 Uiso calc R 1
C C9 0.0470(5) 0.7286(4) 0.5752(3) 0.0551(8) Uani d . 1
C C10 0.1107(7) 0.7529(6) 0.4392(4) 0.0844(14) Uani d . 1
H H10A 0.0741 0.8381 0.3971 0.127 Uiso calc R 1
H H10B 0.0667 0.6955 0.4119 0.127 Uiso calc R 1
H H10C 0.2321 0.7406 0.4216 0.127 Uiso calc R 1
C C11 -0.1242(4) 0.8257(3) 1.1105(3) 0.0454(7) Uani d . 1
H H11 -0.0868 0.9054 1.0725 0.054 Uiso calc R 1
C C12 -0.2131(4) 0.7997(3) 1.2294(3) 0.0450(7) Uani d . 1
H H12 -0.2366 0.8607 1.2704 0.054 Uiso calc R 1
C C13 -0.2680(4) 0.6800(3) 1.2880(3) 0.0422(6) Uani d . 1
C C14 -0.2309(5) 0.5944(3) 1.2224(3) 0.0499(8) Uani d . 1
H H14 -0.2650 0.5136 1.2590 0.060 Uiso calc R 1
C C15 -0.1426(4) 0.6286(3) 1.1019(3) 0.0477(7) Uani d . 1
H H15 -0.1205 0.5699 1.0582 0.057 Uiso calc R 1
C C16 -0.3646(4) 0.6443(3) 1.4146(3) 0.0499(7) Uani d . 1
H H16 -0.3700 0.5594 1.4585 0.060 Uiso calc R 1

loop_
_atom_site_aniso_label
_atom_site_aniso_U_11
_atom_site_aniso_U_22
_atom_site_aniso_U_33
_atom_site_aniso_U_12
_atom_site_aniso_U_13
_atom_site_aniso_U_23
U1 0.03482(6) 0.03467(6) 0.03998(6) -0.00562(4) -0.00817(4) -0.01417(4)
O1 0.0479(13) 0.0446(13) 0.0623(14) 0.0015(10) -0.0158(11) -0.0122(11)
O2 0.0508(13) 0.0390(11) 0.0602(14) 0.0021(10) -0.0093(11) -0.0185(10)
O3 0.0451(12) 0.0615(14) 0.0453(12) -0.0194(11) -0.0089(10) -0.0120(10)
O4 0.0425(12) 0.0625(14) 0.0517(13) -0.0112(10) -0.0082(10) -0.0279(11)
O5 0.0639(15) 0.0816(19) 0.0458(13) -0.0301(14) -0.0099(11) -0.0229(12)
O6 0.0551(14) 0.0736(17) 0.0558(14) -0.0292(13) -0.0066(11) -0.0255(12)
O7 0.081(2) 0.081(2) 0.0483(14) -0.0147(16) 0.0146(13) -0.0240(14)
N1 0.0463(14) 0.0372(12) 0.0438(13) -0.0086(11) -0.0025(11) -0.0166(10)
N2 0.0593(18) 0.068(2) 0.0463(15) -0.0052(15) 0.0015(13) -0.0211(14)
C1 0.076(3) 0.098(3) 0.061(2) -0.014(2) -0.027(2) -0.030(2)
C2 0.0491(18) 0.0439(16) 0.0576(19) -0.0041(14) -0.0196(15) -0.0219(14)
C3 0.0380(16) 0.065(2) 0.063(2) -0.0031(15) -0.0154(15) -0.0240(17)
C4 0.0367(15) 0.0370(15) 0.0599(19) -0.0051(12) -0.0083(13) -0.0162(13)
C5 0.0427(18) 0.066(2) 0.068(2) -0.0156(16) -0.0021(16) -0.0179(19)
C6 0.088(3) 0.074(3) 0.092(3) -0.043(3) -0.037(3) -0.009(2)
C7 0.056(2) 0.0462(18) 0.070(2) -0.0095(15) -0.0324(18) -0.0129(16)
C8 0.081(3) 0.060(2) 0.059(2) -0.015(2) -0.035(2) -0.0203(18)
C9 0.064(2) 0.062(2) 0.0488(18) -0.0043(17) -0.0251(17) -0.0193(16)
C10 0.101(4) 0.113(4) 0.052(2) -0.022(3) -0.027(2) -0.028(2)
C11 0.0494(17) 0.0335(14) 0.0522(17) -0.0071(13) -0.0011(14) -0.0168(13)
C12 0.0470(17) 0.0408(16) 0.0516(17) -0.0059(13) -0.0046(13) -0.0230(13)
C13 0.0398(15) 0.0447(16) 0.0443(15) -0.0046(12) -0.0067(12) -0.0174(13)
C14 0.061(2) 0.0338(15) 0.0496(17) -0.0106(14) -0.0003(15) -0.0110(13)
C15 0.062(2) 0.0337(15) 0.0469(16) -0.0083(14) 0.0011(14) -0.0185(13)
C16 0.0557(19) 0.0467(17) 0.0467(17) -0.0092(15) -0.0036(14) -0.0162(14)

loop_
_atom_type_symbol
_atom_type_description
_atom_type_scat_dispersion_real
_atom_type_scat_dispersion_imag
_atom_type_scat_source
C C 0.0033 0.0016 'International Tables Vol C Tables 4.2.6.8 and 6.1.1.4'
H H 0.0000 0.0000 'International Tables Vol C Tables 4.2.6.8 and 6.1.1.4'
N N 0.0061 0.0033 'International Tables Vol C Tables 4.2.6.8 and 6.1.1.4'
O O 0.0106 0.0060 'International Tables Vol C Tables 4.2.6.8 and 6.1.1.4'
U U -9.6767 9.6646 'International Tables Vol C Tables 4.2.6.8 and 6.1.1.4'

loop_
_geom_angle_atom_site_label_1
_geom_angle_atom_site_label_2
_geom_angle_atom_site_label_3
_geom_angle
O1 U1 O2 177.73(10)
O1 U1 O3 94.67(10)
O1 U1 O4 89.96(10)
O1 U1 O5 90.77(11)
O1 U1 O6 93.99(11)
O1 U1 N1 86.40(10)
O2 U1 O3 86.31(10)
O2 U1 O4 88.42(10)
O2 U1 O5 91.46(11)
O2 U1 O6 86.34(11)
O2 U1 N1 91.57(10)
O3 U1 O4 71.32(8)
O3 U1 O5 75.30(8)
O3 U1 O6 145.01(9)
O3 U1 N1 142.48(8)
O4 U1 O5 146.56(8)
O4 U1 O6 142.51(8)
O4 U1 N1 71.18(8)
O5 U1 O6 70.74(8)
O5 U1 N1 142.22(8)
O6 U1 N1 71.89(8)
C4 O3 U1 133.1(2)
C2 O4 U1 131.5(2)
C9 O5 U1 138.1(2)
C7 O6 U1 137.8(2)
N2 O7 H7 109.5
C15 N1 C11 117.3(3)
C15 N1 U1 121.6(2)
C11 N1 U1 121.0(2)
C16 N2 O7 111.2(3)
C2 C1 H1A 109.5
C2 C1 H1B 109.5
H1A C1 H1B 109.5
C2 C1 H1C 109.5
H1A C1 H1C 109.5
H1B C1 H1C 109.5
O4 C2 C3 123.3(3)
O4 C2 C1 115.3(3)
C3 C2 C1 121.3(3)
C2 C3 C4 125.1(3)
C2 C3 H3 117.5
C4 C3 H3 117.5
O3 C4 C3 123.4(3)
O3 C4 C5 116.4(3)
C3 C4 C5 120.2(3)
C4 C5 H5A 109.5
C4 C5 H5B 109.5
H5A C5 H5B 109.5
C4 C5 H5C 109.5
H5A C5 H5C 109.5
H5B C5 H5C 109.5
C7 C6 H6A 109.5
C7 C6 H6B 109.5
H6A C6 H6B 109.5
C7 C6 H6C 109.5
H6A C6 H6C 109.5
H6B C6 H6C 109.5
O6 C7 C8 123.4(3)
O6 C7 C6 115.5(4)
C8 C7 C6 121.1(3)
C9 C8 C7 125.1(3)
C9 C8 H8 117.4
C7 C8 H8 117.4
O5 C9 C8 123.3(3)
O5 C9 C10 116.0(4)
C8 C9 C10 120.6(3)
C9 C10 H10A 109.5
C9 C10 H10B 109.5
H10A C10 H10B 109.5
C9 C10 H10C 109.5
H10A C10 H10C 109.5
H10B C10 H10C 109.5
N1 C11 C12 123.6(3)
N1 C11 H11 118.2
C12 C11 H11 118.2
C11 C12 C13 118.7(3)
C11 C12 H12 120.6
C13 C12 H12 120.6
C14 C13 C12 118.0(3)
C14 C13 C16 119.6(3)
C12 C13 C16 122.4(3)
C13 C14 C15 119.8(3)
C13 C14 H14 120.1
C15 C14 H14 120.1
N1 C15 C14 122.6(3)
N1 C15 H15 118.7
C14 C15 H15 118.7
N2 C16 C13 120.8(3)
N2 C16 H16 119.6
C13 C16 H16 119.6

loop_
_geom_bond_atom_site_label_1
_geom_bond_atom_site_label_2
_geom_bond_distance
U1 O1 1.772(2)
U1 O2 1.768(2)
U1 O3 2.374(2)
U1 O4 2.314(2)
U1 O5 2.342(2)
U1 O6 2.350(2)
U1 N1 2.599(3)
O3 C4 1.275(4)
O4 C2 1.272(4)
O5 C9 1.272(4)
O6 C7 1.260(4)
O7 N2 1.394(4)
O7 H7 0.8200
N1 C15 1.334(4)
N1 C11 1.345(4)
N2 C16 1.259(5)
C1 C2 1.499(5)
C1 H1A 0.9600
C1 H1B 0.9600
C1 H1C 0.9600
C2 C3 1.377(5)
C3 C4 1.389(5)
C3 H3 0.9300
C4 C5 1.497(5)
C5 H5A 0.9600
C5 H5B 0.9600
C5 H5C 0.9600
C6 C7 1.509(5)
C6 H6A 0.9600
C6 H6B 0.9600
C6 H6C 0.9600
C7 C8 1.383(6)
C8 C9 1.382(6)
C8 H8 0.9300
C9 C10 1.500(6)
C10 H10A 0.9600
C10 H10B 0.9600
C10 H10C 0.9600
C11 C12 1.367(4)
C11 H11 0.9300
C12 C13 1.394(4)
C12 H12 0.9300
C13 C14 1.372(4)
C13 C16 1.462(4)
C14 C15 1.382(5)
C14 H14 0.9300
C15 H15 0.9300
C16 H16 0.9300

loop_
_geom_hbond_atom_site_label_D
_geom_hbond_atom_site_label_H
_geom_hbond_atom_site_label_A
_geom_hbond_site_symmetry_A
_geom_hbond_distance_DH
_geom_hbond_distance_HA
_geom_hbond_distance_DA
_geom_hbond_angle_DHA
O7 H7 O5 1_456 0.82 2.49 3.018(4) 122.8
O7 H7 O3 1_456 0.82 2.29 3.083(4) 163.3
